data_7010753
loop_
_publ_author_name
'Robert C. Finn'
'Jessica Sims'
'Chares J. O'Connor'
'Jon Zubieta'

_publ_section_title
;
 Solid state coordination chemistry of oxovanadates: hydrothermal
 syntheses and structures of two novel copper vanadate ribbons,
 \b-[Cu(2,2'-bipyridine)V2O6] and
 \b-[Cu(2,2'&#x2236;6',2&#x2033;-terpyridine)V2O6]
;
_journal_issue 2
_journal_name_full 'J. Chem. Soc., Dalton Trans.'
_journal_page_first 159
_journal_page_last 163
_journal_paper_doi 10.1039/b103165c
_journal_year 2002
_chemical_formula_sum 'C30 H24 Cu3 N6 O18 V6'
_chemical_formula_weight 1252.81
_space_group_IT_number 15
_symmetry_space_group_name_Hall '-C 2yc'
_symmetry_space_group_name_H-M 'C 1 2/c 1'
_atom_sites_solution_hydrogens geom
_atom_sites_solution_primary direct
_atom_sites_solution_secondary difmap
_audit_creation_method SHELXL-97
_cell_angle_alpha 90.00
_cell_angle_beta 94.565(2)
_cell_angle_gamma 90.00
_cell_formula_units_Z 4
_cell_length_a 18.973(2)
_cell_length_b 10.5682(13)
_cell_length_c 19.633(2)
_cell_measurement_temperature 90(2)
_cell_volume 3924.1(8)
_computing_structure_refinement 'SHELXL-97 (Sheldrick, 1997)'
_computing_structure_solution 'SHELXS-97 (Sheldrick, 1990)'
_diffrn_ambient_temperature 293(2)
_diffrn_measured_fraction_theta_full 0.963
_diffrn_measured_fraction_theta_max 0.963
_diffrn_radiation_monochromator graphite
_diffrn_radiation_source 'fine-focus sealed tube'
_diffrn_radiation_type MoK\a
_diffrn_radiation_wavelength 0.71073
_diffrn_reflns_av_R_equivalents 0.0520
_diffrn_reflns_av_sigmaI/netI 0.0685
_diffrn_reflns_limit_h_max 25
_diffrn_reflns_limit_h_min -20
_diffrn_reflns_limit_k_max 14
_diffrn_reflns_limit_k_min -13
_diffrn_reflns_limit_l_max 26
_diffrn_reflns_limit_l_min -25
_diffrn_reflns_number 12467
_diffrn_reflns_theta_full 28.29
_diffrn_reflns_theta_max 28.29
_diffrn_reflns_theta_min 2.08
_exptl_absorpt_coefficient_mu 3.038
_exptl_crystal_density_diffrn 2.121
_exptl_crystal_density_method 'not measured'
_exptl_crystal_F_000 2460
_refine_diff_density_max 1.667
_refine_diff_density_min -0.997
_refine_diff_density_rms 0.219
_refine_ls_extinction_method none
_refine_ls_goodness_of_fit_ref 1.176
_refine_ls_hydrogen_treatment mixed
_refine_ls_matrix_type full
_refine_ls_number_parameters 286
_refine_ls_number_reflns 4704
_refine_ls_number_restraints 0
_refine_ls_restrained_S_all 1.176
_refine_ls_R_factor_all 0.1016
_refine_ls_R_factor_gt 0.0689
_refine_ls_shift/su_max 1.446
_refine_ls_shift/su_mean 0.005
_refine_ls_structure_factor_coef Fsqd
_refine_ls_weighting_details 'calc w=1/[\s^2^(Fo^2^)+(0.0412P)^2^+123.4356P] where P=(Fo^2^+2Fc^2^)/3'
_refine_ls_weighting_scheme calc
_refine_ls_wR_factor_gt 0.1600
_refine_ls_wR_factor_ref 0.1705
_reflns_number_gt 3366
_reflns_number_total 4704
_reflns_threshold_expression >2sigma(I)
_cod_data_source_file b103165c.txt
_cod_data_source_block compound_1
_cod_original_cell_volume 3924.0(8)
_cod_database_code 7010753

loop_
_symmetry_equiv_pos_as_xyz
'x, y, z'
'-x, y, -z+1/2'
'x+1/2, y+1/2, z'
'-x+1/2, y+1/2, -z+1/2'
'-x, -y, -z'
'x, -y, z-1/2'
'-x+1/2, -y+1/2, -z'
'x+1/2, -y+1/2, z-1/2'

loop_
_atom_site_label
_atom_site_type_symbol
_atom_site_fract_x
_atom_site_fract_y
_atom_site_fract_z
_atom_site_U_iso_or_equiv
_atom_site_adp_type
_atom_site_occupancy
_atom_site_symmetry_multiplicity
_atom_site_calc_flag
_atom_site_refinement_flags
_atom_site_disorder_assembly
_atom_site_disorder_group
Cu1 Cu 0.04636(5) 0.05815(8) 0.06743(5) 0.0093(2) Uani 1 1 d . . .
Cu2 Cu 0.0000 0.18667(12) 0.2500 0.0101(3) Uani 1 2 d S . .
V3 V -0.03622(7) -0.19819(11) 0.10443(6) 0.0083(3) Uani 1 1 d . . .
V4 V 0.10921(7) -0.05376(12) 0.26237(7) 0.0102(3) Uani 1 1 d . . .
V5 V 0.13043(7) -0.19844(11) 0.11639(6) 0.0087(3) Uani 1 1 d . . .
O1 O -0.0291(3) -0.0695(5) 0.0532(3) 0.0096(10) Uani 1 1 d . . .
O2 O 0.1211(3) -0.0677(5) 0.0678(3) 0.0111(11) Uani 1 1 d . . .
O3 O -0.0544(3) -0.1495(5) 0.1884(3) 0.0155(12) Uani 1 1 d . . .
O4 O -0.0984(3) -0.2890(5) 0.0709(3) 0.0121(11) Uani 1 1 d . . .
O5 O 0.0464(3) -0.2819(5) 0.1087(3) 0.0116(11) Uani 1 1 d . . .
O6 O 0.1928(3) -0.2856(5) 0.0912(3) 0.0126(11) Uani 1 1 d . . .
O7 O 0.1510(3) -0.1546(5) 0.2053(3) 0.0122(11) Uani 1 1 d . . .
O8 O 0.0621(3) 0.0607(5) 0.2188(3) 0.0130(11) Uani 1 1 d . . .
O9 O 0.1700(3) 0.0133(5) 0.3128(3) 0.0185(12) Uani 1 1 d . . .
N1 N -0.0225(3) 0.1986(6) 0.0767(3) 0.0083(12) Uani 1 1 d . . .
N2 N 0.1152(3) 0.1987(6) 0.0797(3) 0.0109(13) Uani 1 1 d . . .
N3 N 0.0674(3) 0.3280(6) 0.2529(3) 0.0123(13) Uani 1 1 d . . .
C1 C -0.0935(4) 0.1872(7) 0.0746(4) 0.0135(16) Uani 1 1 d . . .
H1 H -0.1131 0.1065 0.0744 0.016 Uiso 1 1 calc R . .
C2 C -0.1376(4) 0.2887(7) 0.0728(4) 0.0137(16) Uani 1 1 d . . .
H2 H -0.1863 0.2777 0.0717 0.016 Uiso 1 1 calc R . .
C3 C -0.1079(4) 0.4118(7) 0.0725(4) 0.0148(16) Uani 1 1 d . . .
H3 H -0.1365 0.4834 0.0703 0.018 Uiso 1 1 calc R . .
C4 C -0.0354(4) 0.4219(7) 0.0756(4) 0.0120(15) Uani 1 1 d . . .
H4 H -0.0144 0.5014 0.0756 0.014 Uiso 1 1 calc R . .
C5 C 0.0063(4) 0.3148(7) 0.0787(4) 0.0121(15) Uani 1 1 d . . .
C7 C 0.1263(4) 0.4239(7) 0.0848(4) 0.0131(16) Uani 1 1 d . . .
H7 H 0.1048 0.5029 0.0855 0.016 Uiso 1 1 calc R . .
C8 C 0.1993(4) 0.4134(7) 0.0879(4) 0.0146(16) Uani 1 1 d . . .
H8 H 0.2273 0.4856 0.0914 0.018 Uiso 1 1 calc R . .
C9 C 0.2308(4) 0.2935(7) 0.0859(4) 0.0144(16) Uani 1 1 d . . .
H9 H 0.2797 0.2837 0.0882 0.017 Uiso 1 1 calc R . .
C10 C 0.1857(4) 0.1906(7) 0.0805(4) 0.0136(15) Uani 1 1 d . . .
H10 H 0.2056 0.1106 0.0771 0.016 Uiso 1 1 calc R . .
C11 C 0.0387(4) 0.4445(7) 0.2519(4) 0.0133(15) Uani 1 1 d . . .
C12 C 0.0802(4) 0.5556(8) 0.2545(4) 0.0163(16) Uani 1 1 d . . .
H12 H 0.0598 0.6357 0.2534 0.020 Uiso 1 1 calc R . .
C13 C 0.1535(5) 0.5388(7) 0.2588(4) 0.0196(18) Uani 1 1 d . . .
H13 H 0.1827 0.6096 0.2603 0.024 Uiso 1 1 calc R . .
C14 C 0.1836(4) 0.4209(8) 0.2608(4) 0.0148(16) Uani 1 1 d . . .
H14 H 0.2325 0.4111 0.2645 0.018 Uiso 1 1 calc R . .
C15 C 0.1384(4) 0.3146(7) 0.2571(4) 0.0146(16) Uani 1 1 d . . .
H15 H 0.1579 0.2338 0.2575 0.017 Uiso 1 1 calc R . .
C6 C 0.0864(4) 0.3159(7) 0.0806(4) 0.012(2) Uani 1.00(3) 1 d . . .

loop_
_atom_site_aniso_label
_atom_site_aniso_U_11
_atom_site_aniso_U_22
_atom_site_aniso_U_33
_atom_site_aniso_U_23
_atom_site_aniso_U_13
_atom_site_aniso_U_12
Cu1 0.0109(4) 0.0034(4) 0.0137(5) -0.0001(4) 0.0024(4) 0.0000(3)
Cu2 0.0137(7) 0.0037(6) 0.0133(6) 0.000 0.0040(5) 0.000
V3 0.0113(6) 0.0038(5) 0.0102(6) -0.0005(5) 0.0029(5) -0.0007(5)
V4 0.0126(6) 0.0056(5) 0.0126(6) 0.0000(5) 0.0029(5) 0.0016(5)
V5 0.0102(6) 0.0047(5) 0.0116(6) -0.0006(5) 0.0029(5) 0.0004(5)
O1 0.012(3) 0.005(2) 0.012(3) -0.001(2) 0.003(2) 0.001(2)
O2 0.013(3) 0.003(2) 0.018(3) 0.000(2) 0.005(2) -0.001(2)
O3 0.027(3) 0.009(2) 0.013(3) -0.002(2) 0.008(2) -0.002(2)
O4 0.014(3) 0.006(2) 0.016(3) -0.002(2) 0.000(2) -0.003(2)
O5 0.012(3) 0.004(2) 0.019(3) 0.002(2) 0.003(2) 0.000(2)
O6 0.015(3) 0.008(2) 0.015(3) -0.002(2) 0.002(2) 0.002(2)
O7 0.019(3) 0.005(2) 0.014(3) -0.002(2) 0.003(2) 0.000(2)
O8 0.015(3) 0.007(2) 0.018(3) 0.004(2) 0.005(2) 0.005(2)
O9 0.017(3) 0.017(3) 0.020(3) -0.003(2) -0.005(2) 0.004(2)
N1 0.010(3) 0.007(3) 0.009(3) 0.001(2) 0.004(2) -0.001(2)
N2 0.016(3) 0.008(3) 0.009(3) -0.002(2) 0.003(3) 0.002(3)
N3 0.016(3) 0.010(3) 0.011(3) 0.000(2) 0.002(3) -0.002(2)
C1 0.023(4) 0.007(3) 0.011(4) -0.002(3) 0.005(3) 0.002(3)
C2 0.018(4) 0.008(3) 0.016(4) -0.002(3) 0.004(3) -0.003(3)
C3 0.017(4) 0.009(4) 0.019(4) 0.000(3) 0.005(3) 0.001(3)
C4 0.020(4) 0.008(3) 0.009(3) 0.001(3) 0.004(3) 0.000(3)
C5 0.018(4) 0.014(4) 0.005(3) 0.000(3) 0.006(3) -0.005(3)
C7 0.022(4) 0.005(3) 0.013(4) 0.004(3) 0.005(3) 0.003(3)
C8 0.013(4) 0.008(3) 0.022(4) -0.004(3) 0.000(3) -0.006(3)
C9 0.008(4) 0.008(3) 0.027(4) 0.002(3) 0.000(3) 0.007(3)
C10 0.013(4) 0.010(3) 0.017(4) 0.002(3) 0.001(3) 0.004(3)
C11 0.014(4) 0.015(4) 0.011(3) -0.002(3) 0.004(3) -0.010(3)
C12 0.021(4) 0.012(4) 0.016(4) -0.001(3) 0.000(3) -0.001(3)
C13 0.023(4) 0.009(4) 0.027(5) 0.003(3) 0.002(4) -0.007(3)
C14 0.004(3) 0.019(4) 0.021(4) -0.006(3) -0.002(3) -0.006(3)
C15 0.017(4) 0.009(3) 0.018(4) -0.002(3) 0.006(3) 0.002(3)
C6 0.016(4) 0.008(4) 0.012(4) 0.004(3) 0.000(3) 0.009(3)

loop_
_atom_type_symbol
_atom_type_description
_atom_type_scat_dispersion_real
_atom_type_scat_dispersion_imag
_atom_type_scat_source
Cu Cu 0.3201 1.2651 'International Tables Vol C Tables 4.2.6.8 and 6.1.1.4'
V V 0.3005 0.5294 'International Tables Vol C Tables 4.2.6.8 and 6.1.1.4'
O O 0.0106 0.0060 'International Tables Vol C Tables 4.2.6.8 and 6.1.1.4'
N N 0.0061 0.0033 'International Tables Vol C Tables 4.2.6.8 and 6.1.1.4'
C C 0.0033 0.0016 'International Tables Vol C Tables 4.2.6.8 and 6.1.1.4'
H H 0.0000 0.0000 'International Tables Vol C Tables 4.2.6.8 and 6.1.1.4'

loop_
_geom_angle_atom_site_label_1
_geom_angle_atom_site_label_2
_geom_angle_atom_site_label_3
_geom_angle
_geom_angle_site_symmetry_1
_geom_angle_site_symmetry_3
_geom_angle_publ_flag
O2 Cu1 O1 93.0(2) . . ?
O2 Cu1 N2 92.2(2) . . ?
O1 Cu1 N2 174.6(2) . . ?
O2 Cu1 N1 172.5(2) . . ?
O1 Cu1 N1 92.8(2) . . ?
N2 Cu1 N1 82.0(3) . . ?
O2 Cu1 O1 94.7(2) . 5 ?
O1 Cu1 O1 81.5(2) . 5 ?
N2 Cu1 O1 96.9(2) . 5 ?
N1 Cu1 O1 90.8(2) . 5 ?
O8 Cu2 O8 91.7(3) . 2 ?
O8 Cu2 N3 97.0(2) . . ?
O8 Cu2 N3 159.6(2) 2 . ?
O8 Cu2 N3 159.6(2) . 2 ?
O8 Cu2 N3 97.0(2) 2 2 ?
N3 Cu2 N3 81.0(4) . 2 ?
O4 V3 O1 108.8(3) . . ?
O4 V3 O3 111.0(3) . . ?
O1 V3 O3 110.2(2) . . ?
O4 V3 O5 109.4(3) . . ?
O1 V3 O5 108.1(2) . . ?
O3 V3 O5 109.3(3) . . ?
O9 V4 O8 108.5(3) . . ?
O9 V4 O7 108.3(3) . . ?
O8 V4 O7 110.7(3) . . ?
O9 V4 O3 109.5(3) . 2 ?
O8 V4 O3 111.8(3) . 2 ?
O7 V4 O3 108.0(2) . 2 ?
O6 V5 O2 110.1(3) . . ?
O6 V5 O5 111.0(3) . . ?
O2 V5 O5 107.4(2) . . ?
O6 V5 O7 109.6(3) . . ?
O2 V5 O7 109.9(2) . . ?
O5 V5 O7 108.8(2) . . ?
V3 O1 Cu1 123.6(3) . . ?
V3 O1 Cu1 128.3(3) . 5 ?
Cu1 O1 Cu1 98.5(2) . 5 ?
V5 O2 Cu1 127.5(3) . . ?
V3 O3 V4 145.6(4) . 2 ?
V3 O5 V5 121.4(3) . . ?
V4 O7 V5 133.3(3) . . ?
V4 O8 Cu2 130.5(3) . . ?
C5 N1 C1 119.0(7) . . ?
C5 N1 Cu1 114.5(5) . . ?
C1 N1 Cu1 126.2(5) . . ?
C10 N2 C6 117.6(7) . . ?
C10 N2 Cu1 127.0(5) . . ?
C6 N2 Cu1 115.1(5) . . ?
C11 N3 C15 119.8(6) . . ?
C11 N3 Cu2 115.7(5) . . ?
C15 N3 Cu2 124.5(5) . . ?
N1 C1 C2 122.8(7) . . ?
C1 C2 C3 118.7(7) . . ?
C4 C3 C2 117.9(7) . . ?
C3 C4 C5 120.4(7) . . ?
N1 C5 C4 121.2(7) . . ?
N1 C5 C6 114.3(7) . . ?
C4 C5 C6 124.4(7) . . ?
C6 C7 C8 118.8(7) . . ?
C7 C8 C9 119.8(7) . . ?
C10 C9 C8 116.7(7) . . ?
N2 C10 C9 124.2(7) . . ?
N3 C11 C12 122.4(7) . . ?
N3 C11 C11 113.8(4) . 2 ?
C12 C11 C11 123.7(5) . 2 ?
C13 C12 C11 116.4(7) . . ?
C14 C13 C12 121.9(7) . . ?
C13 C14 C15 118.2(7) . . ?
N3 C15 C14 121.2(7) . . ?
N2 C6 C7 122.8(7) . . ?
N2 C6 C5 113.4(7) . . ?
C7 C6 C5 123.8(7) . . ?

loop_
_geom_bond_atom_site_label_1
_geom_bond_atom_site_label_2
_geom_bond_distance
_geom_bond_site_symmetry_2
_geom_bond_publ_flag
Cu1 O2 1.943(5) . ?
Cu1 O1 1.971(5) . ?
Cu1 N2 1.980(7) . ?
Cu1 N1 1.995(6) . ?
Cu1 O1 2.368(5) 5 ?
Cu2 O8 1.911(5) . ?
Cu2 O8 1.911(5) 2 ?
Cu2 N3 1.965(6) . ?
Cu2 N3 1.965(6) 2 ?
V3 O4 1.620(5) . ?
V3 O1 1.703(5) . ?
V3 O3 1.787(5) . ?
V3 O5 1.796(5) . ?
V4 O9 1.622(6) . ?
V4 O8 1.694(5) . ?
V4 O7 1.777(5) . ?
V4 O3 1.788(6) 2 ?
V5 O6 1.608(5) . ?
V5 O2 1.681(5) . ?
V5 O5 1.819(5) . ?
V5 O7 1.819(5) . ?
O1 Cu1 2.368(5) 5 ?
O3 V4 1.788(6) 2 ?
N1 C5 1.344(9) . ?
N1 C1 1.349(10) . ?
N2 C10 1.339(10) . ?
N2 C6 1.355(9) . ?
N3 C11 1.346(10) . ?
N3 C15 1.350(10) . ?
C1 C2 1.359(11) . ?
C2 C3 1.417(10) . ?
C3 C4 1.376(11) . ?
C4 C5 1.379(11) . ?
C5 C6 1.516(11) . ?
C7 C6 1.368(11) . ?
C7 C8 1.387(11) . ?
C8 C9 1.403(10) . ?
C9 C10 1.382(11) . ?
C11 C12 1.412(11) . ?
C11 C11 1.465(15) 2 ?
C12 C13 1.399(12) . ?
C13 C14 1.370(11) . ?
C14 C15 1.411(10) . ?
